data_7248516
loop_
_publ_author_name
'Thakur, Vasudha'
'Thomas, Jisha Mary'
'Adnan, Mohammad'
'Sivasankar, Chinnappan'
'Vijaya Prakash, G.'
'Thirupathi, Natesan'

_publ_section_title
;
 Syntheses, structural, photophysical and theoretical studies of
 heteroleptic cycloplatinated guanidinate(1&#x2212;) complexes bearing
 acetylacetonate and picolinate ancillary ligands
;
_journal_issue 19
_journal_name_full 'RSC Advances'
_journal_page_first 13291
_journal_page_last 13305
_journal_paper_doi 10.1039/D4RA00828F
_journal_volume 14
_journal_year 2024
_chemical_formula_moiety 'C24 H20 F3 N3 O2 Pt'
_chemical_formula_sum 'C24 H20 F3 N3 O2 Pt'
_chemical_formula_weight 634.52
_space_group_crystal_system orthorhombic
_space_group_IT_number 29
_space_group_name_Hall 'P 2c -2ac'
_space_group_name_H-M_alt 'P c a 21'
_atom_sites_solution_hydrogens geom
_audit_creation_method SHELXL-2017/1
_audit_update_record
;
2018-12-28 deposited with the CCDC.	2024-04-15 downloaded from the CCDC.
;
_cell_angle_alpha 90
_cell_angle_beta 90
_cell_angle_gamma 90
_cell_formula_units_Z 4
_cell_length_a 23.5630(5)
_cell_length_b 5.29830(10)
_cell_length_c 18.4229(3)
_cell_measurement_reflns_used 9667
_cell_measurement_temperature 293(2)
_cell_measurement_theta_max 28.0480
_cell_measurement_theta_min 3.9400
_cell_volume 2299.99(8)
_computing_cell_refinement 'CrysAlisPro 1.171.38.46 (Rigaku OD, 2015)'
_computing_data_collection 'CrysAlisPro 1.171.38.46 (Rigaku OD, 2015)'
_computing_data_reduction 'CrysAlisPro 1.171.38.46 (Rigaku OD, 2015)'
_computing_molecular_graphics Olex2
_computing_publication_material Wingx-2014
_computing_structure_refinement 'SHELXL-2017/1 (Sheldrick, 2017)'
_computing_structure_solution SHELXL-2016
_diffrn_ambient_temperature 293(2)
_diffrn_detector_area_resol_mean 15.9853
_diffrn_measured_fraction_theta_full 0.998
_diffrn_measured_fraction_theta_max 0.998
_diffrn_measurement_device_type 'Xcalibur, Sapphire3'
_diffrn_measurement_method '\w scans'
_diffrn_radiation_type MoK\a
_diffrn_radiation_wavelength 0.71073
_diffrn_reflns_av_R_equivalents 0.0314
_diffrn_reflns_av_unetI/netI 0.0226
_diffrn_reflns_Laue_measured_fraction_full 0.998
_diffrn_reflns_Laue_measured_fraction_max 0.998
_diffrn_reflns_limit_h_max 29
_diffrn_reflns_limit_h_min -29
_diffrn_reflns_limit_k_max 6
_diffrn_reflns_limit_k_min -6
_diffrn_reflns_limit_l_max 23
_diffrn_reflns_limit_l_min -23
_diffrn_reflns_number 29520
_diffrn_reflns_point_group_measured_fraction_full 0.998
_diffrn_reflns_point_group_measured_fraction_max 0.999
_diffrn_reflns_theta_full 25.242
_diffrn_reflns_theta_max 26.369
_diffrn_reflns_theta_min 3.459
_diffrn_source 'fine-focus sealed X-ray tube'
_exptl_absorpt_coefficient_mu 6.151
_exptl_absorpt_correction_T_max 1.00000
_exptl_absorpt_correction_T_min 0.34797
_exptl_absorpt_correction_type multi-scan
_exptl_absorpt_process_details
;
CrysAlisPro 1.171.38.46 (Rigaku Oxford Diffraction, 2015)
Empirical absorption correction using spherical harmonics,
 implemented in SCALE3 ABSPACK scaling algorithm.
;
_exptl_crystal_colour Yellow
_exptl_crystal_density_diffrn 1.832
_exptl_crystal_density_method 'not measured'
_exptl_crystal_description Block
_exptl_crystal_F_000 1224
_exptl_crystal_size_max 0.2
_exptl_crystal_size_mid 0.1
_exptl_crystal_size_min 0.05
_refine_diff_density_max 0.895
_refine_diff_density_min -0.807
_refine_diff_density_rms 0.072
_refine_ls_abs_structure_details
;
 Refined as an inversion twin.
;
_refine_ls_abs_structure_Flack 0.988(17)
_refine_ls_extinction_method none
_refine_ls_goodness_of_fit_ref 1.079
_refine_ls_hydrogen_treatment constr
_refine_ls_matrix_type full
_refine_ls_number_parameters 345
_refine_ls_number_reflns 4706
_refine_ls_number_restraints 36
_refine_ls_restrained_S_all 1.079
_refine_ls_R_factor_all 0.0385
_refine_ls_R_factor_gt 0.0357
_refine_ls_shift/su_max 0.002
_refine_ls_shift/su_mean 0.000
_refine_ls_structure_factor_coef Fsqd
_refine_ls_weighting_details 'w=1/[\s^2^(Fo^2^)+(0.0437P)^2^+2.9321P] where P=(Fo^2^+2Fc^2^)/3'
_refine_ls_weighting_scheme calc
_refine_ls_wR_factor_gt 0.0796
_refine_ls_wR_factor_ref 0.0813
_reflns_Friedel_coverage 0.936
_reflns_Friedel_fraction_full 0.999
_reflns_Friedel_fraction_max 0.999
_reflns_number_gt 4426
_reflns_number_total 4706
_reflns_threshold_expression 'I > 2\s(I)'
_cod_data_source_file d4ra00828f3.cif
_cod_data_source_block Complex-15
_cod_database_code 7248516
_shelx_shelxl_version_number 2017/1
_shelx_space_group_comment
;
The symmetry employed for this shelxl refinement is uniquely defined
by the following loop, which should always be used as a source of
symmetry information in preference to the above space-group names.
They are only intended as comments.
;

loop_
_space_group_symop_operation_xyz
'x, y, z'
'-x, -y, z+1/2'
'-x+1/2, y, z+1/2'
'x+1/2, -y, z'

loop_
_atom_site_label
_atom_site_type_symbol
_atom_site_fract_x
_atom_site_fract_y
_atom_site_fract_z
_atom_site_U_iso_or_equiv
_atom_site_adp_type
_atom_site_occupancy
_atom_site_site_symmetry_order
_atom_site_calc_flag
_atom_site_refinement_flags_posn
_atom_site_refinement_flags_adp
_atom_site_refinement_flags_occupancy
_atom_site_disorder_assembly
_atom_site_disorder_group
C1 C 0.1002(4) 0.0564(17) 0.1267(5) 0.0356(18) Uani 1 1 d . . . . .
C2 C 0.1961(4) 0.1050(16) 0.1549(5) 0.041(2) Uani 1 1 d . . . . .
C3 C 0.2237(5) -0.085(2) 0.1905(8) 0.064(3) Uani 1 1 d . . . . .
H3 H 0.204285 -0.181647 0.224484 0.077 Uiso 1 1 calc R U . . .
C4 C 0.2799(5) -0.134(3) 0.1764(9) 0.079(4) Uani 1 1 d . . . . .
H4 H 0.298355 -0.262468 0.201276 0.095 Uiso 1 1 calc R U . . .
C5 C 0.3088(5) 0.004(3) 0.1264(9) 0.086(5) Uani 1 1 d . . . . .
H5 H 0.346724 -0.031586 0.117006 0.103 Uiso 1 1 calc R U . . .
C6 C 0.2821(5) 0.197(3) 0.0897(8) 0.073(4) Uani 1 1 d . . . . .
H6 H 0.301627 0.292620 0.055523 0.087 Uiso 1 1 calc R U . . .
C7 C 0.2261(4) 0.2433(19) 0.1046(6) 0.049(2) Uani 1 1 d . . . . .
C14 C 0.0192(4) 0.3262(19) 0.1624(5) 0.040(2) Uani 1 1 d . . . . .
C15 C 0.0446(4) 0.4752(19) 0.2139(5) 0.041(2) Uani 1 1 d . . . . .
C16 C 0.0116(4) 0.677(2) 0.2390(7) 0.052(3) Uani 1 1 d . . . . .
H16 H 0.027899 0.790751 0.271168 0.063 Uiso 1 1 calc R U . . .
C17 C -0.0437(6) 0.714(3) 0.2184(8) 0.077(4) Uani 1 1 d . . . . .
H17 H -0.064255 0.847570 0.237798 0.092 Uiso 1 1 calc R U . . .
C18 C -0.0691(5) 0.551(3) 0.1684(8) 0.075(4) Uani 1 1 d . . . . .
H18 H -0.106659 0.571127 0.154148 0.090 Uiso 1 1 calc R U . . .
C19 C -0.0368(5) 0.367(3) 0.1423(7) 0.059(3) Uani 1 1 d . . . . .
C20 C 0.1242(9) 0.932(4) 0.4275(16) 0.125(13) Uani 1 1 d . . . . .
H20A H 0.153617 0.977991 0.461055 0.187 Uiso 1 1 calc R U . . .
H20B H 0.113695 1.076899 0.399212 0.187 Uiso 1 1 calc R U . . .
H20C H 0.091715 0.872437 0.453920 0.187 Uiso 1 1 calc R U . . .
C21 C 0.1460(8) 0.721(3) 0.3765(7) 0.082(4) Uani 1 1 d . . . . .
C22 C 0.1984(9) 0.629(3) 0.3866(7) 0.099(6) Uani 1 1 d . . . . .
H22 H 0.219189 0.693882 0.425219 0.118 Uiso 1 1 calc R U . . .
C23 C 0.2245(6) 0.444(3) 0.3442(8) 0.086(5) Uani 1 1 d . . . . .
C24 C 0.2841(8) 0.358(5) 0.3618(11) 0.138(9) Uani 1 1 d . . . . .
H24A H 0.297767 0.446742 0.403724 0.207 Uiso 1 1 calc R U . . .
H24B H 0.283878 0.179664 0.371698 0.207 Uiso 1 1 calc R U . . .
H24C H 0.308582 0.391227 0.321294 0.207 Uiso 1 1 calc R U . . .
N1 N 0.1378(3) 0.1620(14) 0.1694(4) 0.0355(16) Uani 1 1 d . . . . .
N2 N 0.1147(4) -0.129(2) 0.0790(6) 0.041(2) Uani 1 1 d . . . . .
H2 H 0.142305 -0.226637 0.090528 0.049 Uiso 1 1 calc R U . . .
N3 N 0.0456(3) 0.1199(15) 0.1278(5) 0.0446(19) Uani 1 1 d . . . . .
H3A H 0.023236 0.021312 0.104130 0.053 Uiso 1 1 calc R U . . .
O1 O 0.1082(4) 0.6531(17) 0.3308(5) 0.070(2) Uani 1 1 d . . . . .
O2 O 0.2034(3) 0.3364(17) 0.2898(4) 0.066(2) Uani 1 1 d . . . . .
F1 F 0.1998(3) 0.4298(13) 0.0687(4) 0.072(2) Uani 1 1 d . . . . .
F3 F -0.0596(3) 0.213(2) 0.0911(5) 0.083(2) Uani 1 1 d . . . . .
Pt1 Pt 0.12243(2) 0.40627(5) 0.25016(7) 0.04273(12) Uani 1 1 d . . . . .
C8 C 0.0871(4) -0.1708(17) 0.0115(5) 0.043(2) Uani 1 1 d D . . . .
F2 F 0.1683(10) -0.083(3) -0.0467(12) 0.108(8) Uani 0.509(12) 1 d D . P A 1
C9 C 0.0283(9) -0.262(4) 0.0112(15) 0.073(8) Uani 0.491(12) 1 d D . P A 1
H9 H 0.008162 -0.292859 0.053753 0.088 Uiso 0.491(12) 1 calc R U P A 1
C10 C 0.0043(13) -0.301(6) -0.0589(13) 0.106(9) Uani 0.491(12) 1 d D U P A 1
H10 H -0.032646 -0.360574 -0.063758 0.127 Uiso 0.491(12) 1 calc R U P A 1
C12 C 0.0967(15) -0.181(7) -0.1205(14) 0.115(10) Uani 0.509(12) 1 d D U P A 1
H12 H 0.119793 -0.163289 -0.161137 0.138 Uiso 0.509(12) 1 calc R U P A 1
C13 C 0.1146(14) -0.149(5) -0.0478(15) 0.088(10) Uani 0.509(12) 1 d D . P A 1
F2' F 0.0980(10) 0.251(4) -0.0140(11) 0.108(7) Uani 0.491(12) 1 d D . P A 2
C9' C 0.0774(12) -0.405(4) -0.0128(13) 0.069(7) Uani 0.509(12) 1 d D . P A 2
H9' H 0.088205 -0.543219 0.014925 0.082 Uiso 0.509(12) 1 calc R U P A 2
C10' C 0.0515(17) -0.440(5) -0.0780(15) 0.109(13) Uani 0.509(12) 1 d D . P A 2
H10' H 0.042793 -0.602987 -0.092596 0.130 Uiso 0.509(12) 1 calc R U P A 2
C12' C 0.0537(14) -0.010(5) -0.1002(11) 0.086(10) Uani 0.491(12) 1 d D . P A 2
H12' H 0.046656 0.127311 -0.130234 0.103 Uiso 0.491(12) 1 calc R U P A 2
C13' C 0.0795(12) 0.027(4) -0.0348(12) 0.065(7) Uani 0.491(12) 1 d D . P A 2
C11 C 0.0382(10) -0.246(3) -0.1221(9) 0.114(8) Uani 1 1 d D U . . .
H11 H 0.020457 -0.253826 -0.167132 0.137 Uiso 1 1 calc R U . A 1

loop_
_atom_site_aniso_label
_atom_site_aniso_U_11
_atom_site_aniso_U_22
_atom_site_aniso_U_33
_atom_site_aniso_U_23
_atom_site_aniso_U_13
_atom_site_aniso_U_12
C1 0.032(4) 0.039(5) 0.035(5) 0.001(4) 0.004(4) 0.003(4)
C2 0.034(4) 0.042(5) 0.045(5) -0.002(4) -0.004(4) -0.003(4)
C3 0.050(6) 0.064(8) 0.077(8) 0.012(6) -0.013(6) 0.009(5)
C4 0.045(7) 0.088(9) 0.105(12) 0.004(8) -0.015(7) 0.016(6)
C5 0.029(6) 0.099(11) 0.129(13) -0.042(11) -0.010(7) 0.014(7)
C6 0.046(6) 0.076(8) 0.096(10) -0.016(8) 0.028(7) -0.003(6)
C7 0.043(5) 0.048(6) 0.056(6) -0.007(5) 0.003(4) 0.008(4)
C14 0.029(4) 0.048(5) 0.042(5) 0.009(4) 0.005(4) 0.002(4)
C15 0.046(5) 0.044(5) 0.032(5) 0.012(4) 0.018(4) 0.003(4)
C16 0.065(6) 0.049(5) 0.043(8) -0.002(5) 0.018(5) 0.006(4)
C17 0.069(8) 0.063(8) 0.100(10) 0.018(7) 0.039(7) 0.025(6)
C18 0.041(6) 0.094(10) 0.090(10) 0.025(9) 0.020(6) 0.024(7)
C19 0.037(5) 0.079(8) 0.062(8) 0.008(6) 0.005(5) 0.004(5)
C20 0.20(3) 0.105(17) 0.074(14) -0.052(12) 0.032(11) -0.061(15)
C21 0.119(12) 0.082(10) 0.045(7) -0.015(7) 0.006(8) -0.044(9)
C22 0.125(15) 0.122(14) 0.048(8) -0.012(8) -0.037(9) -0.053(11)
C23 0.084(10) 0.107(12) 0.068(9) 0.011(9) -0.025(8) -0.032(9)
C24 0.097(13) 0.21(2) 0.108(14) -0.005(15) -0.073(12) -0.005(13)
N1 0.026(3) 0.035(4) 0.045(4) -0.004(3) -0.002(3) 0.001(3)
N2 0.038(4) 0.044(5) 0.040(6) -0.001(4) -0.004(4) 0.006(3)
N3 0.033(4) 0.054(5) 0.047(5) -0.007(4) -0.003(3) -0.004(3)
O1 0.099(6) 0.062(5) 0.051(5) -0.023(4) 0.015(5) -0.011(4)
O2 0.060(4) 0.084(5) 0.055(4) -0.002(4) -0.022(4) -0.009(4)
F1 0.078(4) 0.069(5) 0.070(4) 0.021(4) 0.026(4) 0.018(4)
F3 0.037(4) 0.120(7) 0.093(6) -0.008(6) -0.020(4) 0.002(4)
Pt1 0.04588(19) 0.04946(19) 0.03285(17) -0.0026(4) -0.0017(3) -0.00439(13)
C8 0.056(6) 0.033(5) 0.041(5) -0.003(4) -0.007(4) 0.003(4)
F2 0.115(16) 0.104(15) 0.104(15) 0.012(10) 0.063(13) -0.012(10)
C9 0.080(17) 0.039(12) 0.10(2) -0.013(12) -0.042(15) -0.006(11)
C10 0.11(2) 0.066(17) 0.137(19) -0.02(2) -0.088(17) 0.004(17)
C12 0.19(2) 0.11(2) 0.040(14) -0.013(16) -0.03(2) 0.05(2)
C13 0.15(3) 0.056(15) 0.060(18) 0.003(13) -0.002(18) 0.032(18)
F2' 0.142(16) 0.085(14) 0.097(14) 0.018(11) -0.021(13) 0.001(12)
C9' 0.090(18) 0.046(14) 0.070(16) -0.012(11) -0.013(14) 0.001(11)
C10' 0.13(3) 0.07(2) 0.13(3) -0.031(19) -0.06(2) 0.00(2)
C12' 0.14(3) 0.086(19) 0.027(12) -0.009(13) -0.037(15) 0.02(2)
C13' 0.091(19) 0.037(11) 0.067(17) -0.014(11) -0.014(13) -0.002(12)
C11 0.19(2) 0.076(11) 0.076(10) -0.033(9) -0.085(13) 0.042(12)

loop_
_atom_type_symbol
_atom_type_description
_atom_type_scat_dispersion_real
_atom_type_scat_dispersion_imag
_atom_type_scat_source
C C 0.0033 0.0016 'International Tables Vol C Tables 4.2.6.8 and 6.1.1.4'
H H 0.0000 0.0000 'International Tables Vol C Tables 4.2.6.8 and 6.1.1.4'
N N 0.0061 0.0033 'International Tables Vol C Tables 4.2.6.8 and 6.1.1.4'
O O 0.0106 0.0060 'International Tables Vol C Tables 4.2.6.8 and 6.1.1.4'
F F 0.0171 0.0103 'International Tables Vol C Tables 4.2.6.8 and 6.1.1.4'
Pt Pt -1.7033 8.3905 'International Tables Vol C Tables 4.2.6.8 and 6.1.1.4'

loop_
_geom_angle_atom_site_label_1
_geom_angle_atom_site_label_2
_geom_angle_atom_site_label_3
_geom_angle
_geom_angle_site_symmetry_1
_geom_angle_site_symmetry_3
_geom_angle_publ_flag
N1 C1 N3 122.4(9) . . ?
N1 C1 N2 121.9(8) . . ?
N3 C1 N2 115.7(8) . . ?
C3 C2 C7 118.1(10) . . ?
C3 C2 N1 121.5(10) . . ?
C7 C2 N1 120.4(8) . . ?
C2 C3 C4 120.4(13) . . ?
C5 C4 C3 120.6(13) . . ?
C4 C5 C6 120.2(11) . . ?
C7 C6 C5 118.3(13) . . ?
F1 C7 C6 118.6(11) . . ?
F1 C7 C2 119.1(8) . . ?
C6 C7 C2 122.3(11) . . ?
C15 C14 C19 120.7(10) . . ?
C15 C14 N3 124.5(8) . . ?
C19 C14 N3 114.8(10) . . ?
C14 C15 C16 115.1(9) . . ?
C14 C15 Pt1 122.0(7) . . ?
C16 C15 Pt1 122.9(8) . . ?
C17 C16 C15 123.2(12) . . ?
C16 C17 C18 120.1(12) . . ?
C19 C18 C17 116.5(12) . . ?
C18 C19 F3 117.7(12) . . ?
C18 C19 C14 124.2(14) . . ?
F3 C19 C14 118.0(11) . . ?
O1 C21 C22 129.2(15) . . ?
O1 C21 C20 111.8(18) . . ?
C22 C21 C20 119.0(16) . . ?
C21 C22 C23 125.7(12) . . ?
O2 C23 C22 126.2(15) . . ?
O2 C23 C24 113.6(17) . . ?
C22 C23 C24 120.2(15) . . ?
C1 N1 C2 116.5(8) . . ?
C1 N1 Pt1 126.9(6) . . ?
C2 N1 Pt1 116.6(6) . . ?
C1 N2 C8 124.4(8) . . ?
C1 N3 C14 129.0(8) . . ?
C21 O1 Pt1 123.6(11) . . ?
C23 O2 Pt1 124.3(11) . . ?
C15 Pt1 N1 92.1(3) . . ?
C15 Pt1 O1 88.5(4) . . ?
N1 Pt1 O1 179.2(3) . . ?
C15 Pt1 O2 179.0(4) . . ?
N1 Pt1 O2 88.8(3) . . ?
O1 Pt1 O2 90.6(4) . . ?
C9' C8 C13' 118.8(15) . . ?
C13 C8 N2 120.3(16) . . ?
C9' C8 N2 121.1(13) . . ?
C13' C8 N2 119.1(11) . . ?
C13 C8 C9 120.4(19) . . ?
N2 C8 C9 119.1(14) . . ?
C10 C9 C8 115(2) . . ?
C9 C10 C11 119(2) . . ?
C13 C12 C11 110(3) . . ?
C8 C13 F2 120(2) . . ?
C8 C13 C12 131(3) . . ?
F2 C13 C12 109(3) . . ?
C13' F2' C9' 142(2) . 1_565 ?
C8 C9' C10' 120(2) . . ?
C8 C9' F2' 148.8(19) . 1_545 ?
C11 C10' C9' 122(2) . . ?
C13' C12' C11 121(2) . . ?
F2' C13' C12' 122(2) . . ?
F2' C13' C8 117.8(17) . . ?
C12' C13' C8 120(2) . . ?
C10' C11 C12' 117(2) . . ?
C12 C11 C10 125(2) . . ?

loop_
_geom_bond_atom_site_label_1
_geom_bond_atom_site_label_2
_geom_bond_distance
_geom_bond_site_symmetry_2
_geom_bond_publ_flag
C1 N1 1.310(12) . ?
C1 N3 1.332(12) . ?
C1 N2 1.358(14) . ?
C2 C3 1.365(14) . ?
C2 C7 1.376(14) . ?
C2 N1 1.432(12) . ?
C3 C4 1.375(17) . ?
C4 C5 1.36(2) . ?
C5 C6 1.38(2) . ?
C6 C7 1.371(14) . ?
C7 F1 1.342(12) . ?
C14 C15 1.372(14) . ?
C14 C19 1.386(14) . ?
C14 N3 1.410(12) . ?
C15 C16 1.399(14) . ?
C15 Pt1 1.986(9) . ?
C16 C17 1.370(17) . ?
C17 C18 1.40(2) . ?
C18 C19 1.329(18) . ?
C19 F3 1.357(15) . ?
C20 C21 1.55(2) . ?
C21 O1 1.278(18) . ?
C21 C22 1.34(2) . ?
C22 C23 1.39(2) . ?
C23 O2 1.258(17) . ?
C23 C24 1.51(2) . ?
N1 Pt1 2.005(8) . ?
N2 C8 1.421(14) . ?
O1 Pt1 2.007(8) . ?
O2 Pt1 2.076(8) . ?
C8 C13 1.27(3) . ?
C8 C9' 1.337(17) . ?
C8 C13' 1.36(3) . ?
C8 C9 1.47(2) . ?
F2 C13 1.31(3) . ?
C9 C10 1.42(2) . ?
C10 C11 1.44(2) . ?
C12 C13 1.42(2) . ?
C12 C11 1.42(2) . ?
F2' C13' 1.32(3) . ?
F2' C9' 1.89(3) 1_565 ?
C9' C10' 1.36(2) . ?
C10' C11 1.34(2) . ?
C12' C13' 1.36(2) . ?
C12' C11 1.36(2) . ?
